data_4069339
loop_
_publ_author_name
'Jutzi, Peter'
'Leszczy\'nska, Kinga'
'Mix, Andreas'
'Neumann, Beate'
'Schoeller, Wolfgang W.'
'Stammler, Hans-Georg'

_publ_section_title
;
 Reaction of the (Pentamethylcyclopentadienyl)silicon(II) Cation with a
 Sterically Encumbered \b-Diketiminato Anion: Unexpected Formation of a
 Tricyclic Silicon(IV) Compound
;
_journal_issue 7
_journal_name_full Organometallics
_journal_page_first 1985
_journal_paper_doi 10.1021/om9001457
_journal_volume 28
_journal_year 2009
_chemical_formula_moiety 'C39 H56 N2 Si'
_chemical_formula_sum 'C39 H56 N2 Si'
_chemical_formula_weight 580.95
_chemical_name_systematic ?
_space_group_IT_number 2
_symmetry_cell_setting triclinic
_symmetry_space_group_name_Hall '-P 1'
_symmetry_space_group_name_H-M 'P -1'
_atom_sites_solution_hydrogens geom
_atom_sites_solution_primary direct
_atom_sites_solution_secondary difmap
_audit_creation_method SHELXL-97
_cell_angle_alpha 92.5007(14)
_cell_angle_beta 100.8752(11)
_cell_angle_gamma 93.9357(14)
_cell_formula_units_Z 2
_cell_length_a 11.1676(3)
_cell_length_b 11.2054(2)
_cell_length_c 14.1174(3)
_cell_measurement_reflns_used 25115
_cell_measurement_temperature 100(2)
_cell_measurement_theta_max 27.485
_cell_measurement_theta_min 2.910
_cell_volume 1727.91(7)
_computing_cell_refinement 'HKL Scalepack (Otwinowski & Minor 1997)'
_computing_data_collection 'Collect, Bruker AXS, 2004'
_computing_data_reduction 'Denzo and Scalepack (Otwinowski & Minor, 1997)'
_computing_molecular_graphics 'SHELXTL-PLUS (1990)'
_computing_publication_material 'SHELXL-97 (Sheldrick, 1997)'
_computing_structure_refinement 'SHELXL-97 (Sheldrick, 1997)'
_computing_structure_solution 'SHELXS-97 (Sheldrick, 1990)'
_diffrn_ambient_temperature 100(2)
_diffrn_measured_fraction_theta_full 0.973
_diffrn_measured_fraction_theta_max 0.973
_diffrn_measurement_device_type KappaCCD
_diffrn_measurement_method CCD
_diffrn_radiation_monochromator graphite
_diffrn_radiation_source 'fine-focus sealed tube'
_diffrn_radiation_type MoK\a
_diffrn_radiation_wavelength 0.71073
_diffrn_reflns_av_R_equivalents 0.034
_diffrn_reflns_av_sigmaI/netI 0.0261
_diffrn_reflns_limit_h_max 14
_diffrn_reflns_limit_h_min 0
_diffrn_reflns_limit_k_max 14
_diffrn_reflns_limit_k_min -14
_diffrn_reflns_limit_l_max 17
_diffrn_reflns_limit_l_min -18
_diffrn_reflns_number 32886
_diffrn_reflns_theta_full 27.48
_diffrn_reflns_theta_max 27.48
_diffrn_reflns_theta_min 3.03
_exptl_absorpt_coefficient_mu 0.096
_exptl_absorpt_correction_T_max 0.9857
_exptl_absorpt_correction_T_min 0.9717
_exptl_absorpt_correction_type multi-scan
_exptl_absorpt_process_details 'Denzo and Scalepack (Otwinowski & Minor, 1997)'
_exptl_crystal_colour yellow
_exptl_crystal_density_diffrn 1.117
_exptl_crystal_density_method 'not measured'
_exptl_crystal_description fragment
_exptl_crystal_F_000 636
_exptl_crystal_size_max 0.30
_exptl_crystal_size_mid 0.30
_exptl_crystal_size_min 0.15
_refine_diff_density_max 0.300
_refine_diff_density_min -0.276
_refine_diff_density_rms 0.042
_refine_ls_extinction_method none
_refine_ls_goodness_of_fit_ref 1.026
_refine_ls_hydrogen_treatment refall
_refine_ls_matrix_type full
_refine_ls_number_parameters 603
_refine_ls_number_reflns 7714
_refine_ls_number_restraints 0
_refine_ls_restrained_S_all 1.026
_refine_ls_R_factor_all 0.0467
_refine_ls_R_factor_gt 0.0386
_refine_ls_shift/su_max 0.000
_refine_ls_shift/su_mean 0.000
_refine_ls_structure_factor_coef Fsqd
_refine_ls_weighting_details 'calc w=1/[\s^2^(Fo^2^)+(0.0478P)^2^+0.6565P] where P=(Fo^2^+2Fc^2^)/3'
_refine_ls_weighting_scheme calc
_refine_ls_wR_factor_gt 0.0946
_refine_ls_wR_factor_ref 0.1012
_reflns_number_gt 6678
_reflns_number_total 7714
_reflns_threshold_expression >2sigma(I)
_cod_data_source_file om9001457_si_002.cif
_cod_data_source_block compound7
_cod_depositor_comments
;
The following automatic conversions were performed:
'_atom_site_symetry_multiplicity' tag replaced with
'_atom_site_symmetry_multiplicity'.

Automatic conversion script
Id: cif_correct_tags 1440 2010-10-19 06:21:57Z saulius 

The following automatic conversions were performed:

'_symmetry_cell_setting' value 'Triclinic' changed to 'triclinic'
according to /home/saulius/struct/CIF-dictionaries/cif_core.dic
dictionary named 'cif_core.dic' version 2.4.2 from 2011-04-26.

Automatic conversion script
Id: cif_fix_values 1715 2011-07-08 13:25:40Z adriana 
;
_cod_database_code 4069339

loop_
_symmetry_equiv_pos_as_xyz
'x, y, z'
'-x, -y, -z'

loop_
_atom_site_label
_atom_site_type_symbol
_atom_site_fract_x
_atom_site_fract_y
_atom_site_fract_z
_atom_site_U_iso_or_equiv
_atom_site_adp_type
_atom_site_occupancy
_atom_site_symmetry_multiplicity
_atom_site_calc_flag
Si1 Si 0.24127(3) 0.19947(3) 0.27183(2) 0.01691(9) Uani 1 1 d
N1 N 0.28988(9) 0.13796(8) 0.17183(7) 0.0181(2) Uani 1 1 d
N2 N 0.31563(9) 0.33296(9) 0.31973(7) 0.0182(2) Uani 1 1 d
H2A H 0.3467(15) 0.3264(14) 0.3776(13) 0.032(4) Uiso 1 1 d
C1 C 0.23127(10) 0.09161(11) 0.37095(8) 0.0204(2) Uani 1 1 d
C2 C 0.08576(11) 0.08757(11) 0.33970(9) 0.0229(2) Uani 1 1 d
C3 C 0.05239(11) 0.16820(12) 0.41916(9) 0.0259(3) Uani 1 1 d
C4 C 0.14893(11) 0.20224(11) 0.48999(9) 0.0240(3) Uani 1 1 d
C5 C 0.26157(11) 0.15608(11) 0.46938(8) 0.0217(2) Uani 1 1 d
C6 C 0.28890(13) -0.02800(11) 0.36570(10) 0.0267(3) Uani 1 1 d
H6A H 0.2605(15) -0.0824(15) 0.4089(12) 0.036(4) Uiso 1 1 d
H6B H 0.2713(14) -0.0681(14) 0.3000(12) 0.032(4) Uiso 1 1 d
H6C H 0.3777(16) -0.0173(15) 0.3844(12) 0.037(4) Uiso 1 1 d
C7 C 0.01590(13) -0.03562(13) 0.33559(11) 0.0312(3) Uani 1 1 d
H7A H 0.0205(15) -0.0651(15) 0.4009(13) 0.036(4) Uiso 1 1 d
H7B H -0.0732(17) -0.0304(15) 0.3069(13) 0.043(5) Uiso 1 1 d
H7C H 0.0497(15) -0.0939(15) 0.2955(12) 0.033(4) Uiso 1 1 d
C8 C -0.07803(13) 0.19334(18) 0.42125(12) 0.0397(4) Uani 1 1 d
H8A H -0.093(2) 0.211(2) 0.4852(18) 0.073(7) Uiso 1 1 d
H8B H -0.102(2) 0.269(3) 0.390(2) 0.098(9) Uiso 1 1 d
H8C H -0.131(3) 0.134(3) 0.391(2) 0.104(9) Uiso 1 1 d
C9 C 0.14920(14) 0.27565(13) 0.58142(10) 0.0304(3) Uani 1 1 d
H9A H 0.0649(18) 0.2938(16) 0.5887(13) 0.048(5) Uiso 1 1 d
H9B H 0.1860(17) 0.2342(16) 0.6373(14) 0.045(5) Uiso 1 1 d
H9C H 0.2019(17) 0.3513(17) 0.5840(13) 0.050(5) Uiso 1 1 d
C10 C 0.37249(12) 0.17287(13) 0.52645(10) 0.0287(3) Uani 1 1 d
H10A H 0.4451(15) 0.1394(14) 0.5084(12) 0.035(4) Uiso 1 1 d
H10B H 0.3835(15) 0.2179(15) 0.5880(12) 0.035(4) Uiso 1 1 d
C11 C 0.07285(10) 0.14365(11) 0.23677(9) 0.0214(2) Uani 1 1 d
C12 C 0.08964(11) 0.05030(11) 0.15975(9) 0.0228(2) Uani 1 1 d
H12A H 0.0224(15) -0.0098(14) 0.1344(11) 0.031(4) Uiso 1 1 d
C13 C 0.19448(11) 0.05132(10) 0.12673(8) 0.0210(2) Uani 1 1 d
C14 C -0.04296(11) 0.20621(13) 0.20013(10) 0.0282(3) Uani 1 1 d
H14A H -0.1141(16) 0.1482(15) 0.1881(12) 0.036(4) Uiso 1 1 d
H14B H -0.0563(14) 0.2729(14) 0.2459(11) 0.028(4) Uiso 1 1 d
H14C H -0.0394(16) 0.2428(15) 0.1351(13) 0.042(5) Uiso 1 1 d
C15 C 0.22115(12) -0.03648(12) 0.05158(9) 0.0261(3) Uani 1 1 d
H15A H 0.1457(16) -0.0859(15) 0.0224(12) 0.037(4) Uiso 1 1 d
H15B H 0.2528(15) 0.0040(14) -0.0005(12) 0.034(4) Uiso 1 1 d
H15C H 0.2848(15) -0.0882(15) 0.0785(12) 0.035(4) Uiso 1 1 d
C16 C 0.38266(11) 0.18142(10) 0.12119(8) 0.0194(2) Uani 1 1 d
C17 C 0.35765(11) 0.27257(11) 0.05580(8) 0.0224(2) Uani 1 1 d
C18 C 0.45015(12) 0.31458(11) 0.00862(9) 0.0263(3) Uani 1 1 d
H18A H 0.4367(15) 0.3784(15) -0.0357(12) 0.036(4) Uiso 1 1 d
C19 C 0.56382(12) 0.26889(12) 0.02552(9) 0.0277(3) Uani 1 1 d
H19A H 0.6281(15) 0.2979(14) -0.0083(12) 0.036(4) Uiso 1 1 d
C20 C 0.58721(12) 0.17959(11) 0.09001(9) 0.0247(3) Uani 1 1 d
H20A H 0.6668(15) 0.1494(14) 0.1022(11) 0.033(4) Uiso 1 1 d
C21 C 0.49784(11) 0.13379(10) 0.13857(8) 0.0207(2) Uani 1 1 d
C22 C 0.23245(12) 0.32224(12) 0.03463(10) 0.0271(3) Uani 1 1 d
H22A H 0.1922(14) 0.3108(13) 0.0906(11) 0.029(4) Uiso 1 1 d
C23 C 0.23943(14) 0.45640(12) 0.01838(10) 0.0310(3) Uani 1 1 d
H23A H 0.2965(16) 0.5010(15) 0.0717(13) 0.038(4) Uiso 1 1 d
H23B H 0.2653(15) 0.4708(15) -0.0444(13) 0.039(4) Uiso 1 1 d
H23C H 0.1593(17) 0.4892(15) 0.0168(12) 0.041(4) Uiso 1 1 d
C24 C 0.14957(16) 0.25327(14) -0.05224(13) 0.0427(4) Uani 1 1 d
H24A H 0.1392(17) 0.1670(18) -0.0415(13) 0.050(5) Uiso 1 1 d
H24B H 0.0697(19) 0.2842(17) -0.0652(14) 0.054(5) Uiso 1 1 d
H24C H 0.1848(16) 0.2651(15) -0.1100(13) 0.038(4) Uiso 1 1 d
C25 C 0.52630(11) 0.03705(11) 0.21014(9) 0.0226(2) Uani 1 1 d
H25A H 0.4483(13) -0.0078(13) 0.2149(10) 0.024(4) Uiso 1 1 d
C26 C 0.61039(13) -0.05330(12) 0.17877(11) 0.0310(3) Uani 1 1 d
H26A H 0.5791(16) -0.0861(15) 0.1120(13) 0.039(4) Uiso 1 1 d
H26B H 0.6940(16) -0.0171(15) 0.1813(12) 0.039(4) Uiso 1 1 d
H26C H 0.6171(15) -0.1209(15) 0.2224(12) 0.037(4) Uiso 1 1 d
C27 C 0.58191(13) 0.09304(13) 0.31120(10) 0.0298(3) Uani 1 1 d
H27A H 0.5267(16) 0.1464(15) 0.3375(12) 0.038(4) Uiso 1 1 d
H27B H 0.6053(15) 0.0309(15) 0.3573(12) 0.034(4) Uiso 1 1 d
H27C H 0.6549(15) 0.1426(15) 0.3074(12) 0.035(4) Uiso 1 1 d
C28 C 0.33711(11) 0.45098(10) 0.28730(8) 0.0193(2) Uani 1 1 d
C29 C 0.45674(11) 0.49195(11) 0.27944(9) 0.0219(2) Uani 1 1 d
C30 C 0.47739(13) 0.60883(12) 0.25177(10) 0.0277(3) Uani 1 1 d
H30A H 0.5595(16) 0.6365(15) 0.2457(12) 0.037(4) Uiso 1 1 d
C31 C 0.38313(13) 0.68363(12) 0.23366(10) 0.0312(3) Uani 1 1 d
H31A H 0.3983(15) 0.7634(15) 0.2127(12) 0.039(4) Uiso 1 1 d
C32 C 0.26609(13) 0.64310(12) 0.24244(10) 0.0286(3) Uani 1 1 d
H32A H 0.1999(14) 0.6988(14) 0.2309(11) 0.031(4) Uiso 1 1 d
C33 C 0.24069(11) 0.52665(11) 0.26916(9) 0.0226(2) Uani 1 1 d
C34 C 0.56122(11) 0.41213(11) 0.30429(9) 0.0239(3) Uani 1 1 d
H34A H 0.5295(13) 0.3298(13) 0.2825(10) 0.022(3) Uiso 1 1 d
C35 C 0.66866(12) 0.44204(13) 0.25410(11) 0.0314(3) Uani 1 1 d
H35A H 0.6404(15) 0.4455(15) 0.1836(13) 0.038(4) Uiso 1 1 d
H35B H 0.7144(15) 0.5209(16) 0.2783(12) 0.038(4) Uiso 1 1 d
H35C H 0.7266(16) 0.3782(16) 0.2650(12) 0.040(4) Uiso 1 1 d
C36 C 0.60643(12) 0.41515(14) 0.41430(10) 0.0305(3) Uani 1 1 d
H36A H 0.5412(16) 0.3889(15) 0.4492(12) 0.038(4) Uiso 1 1 d
H36B H 0.6722(17) 0.3605(16) 0.4309(13) 0.044(5) Uiso 1 1 d
H36C H 0.6377(16) 0.4985(16) 0.4399(12) 0.041(5) Uiso 1 1 d
C37 C 0.11385(11) 0.48529(12) 0.28441(9) 0.0253(3) Uani 1 1 d
H37A H 0.1036(13) 0.4011(14) 0.2667(10) 0.024(4) Uiso 1 1 d
C38 C 0.10550(15) 0.50718(16) 0.39031(11) 0.0377(3) Uani 1 1 d
H38A H 0.1688(18) 0.4610(17) 0.4332(14) 0.052(5) Uiso 1 1 d
H38B H 0.1228(17) 0.5955(18) 0.4075(14) 0.051(5) Uiso 1 1 d
H38C H 0.0217(17) 0.4783(16) 0.4011(13) 0.045(5) Uiso 1 1 d
C39 C 0.01104(14) 0.54284(15) 0.21896(12) 0.0367(3) Uani 1 1 d
H39A H -0.0685(18) 0.5030(17) 0.2254(14) 0.052(5) Uiso 1 1 d
H39B H 0.0096(16) 0.6318(17) 0.2367(13) 0.045(5) Uiso 1 1 d
H39C H 0.0167(16) 0.5332(16) 0.1523(14) 0.042(5) Uiso 1 1 d

loop_
_atom_site_aniso_label
_atom_site_aniso_U_11
_atom_site_aniso_U_22
_atom_site_aniso_U_33
_atom_site_aniso_U_23
_atom_site_aniso_U_13
_atom_site_aniso_U_12
Si1 0.01526(15) 0.01678(16) 0.01779(15) 0.00041(11) 0.00177(11) -0.00081(11)
N1 0.0177(5) 0.0174(5) 0.0184(5) -0.0006(4) 0.0026(4) -0.0015(4)
N2 0.0184(5) 0.0177(5) 0.0168(5) 0.0010(4) 0.0002(4) -0.0007(4)
C1 0.0192(5) 0.0208(6) 0.0211(6) 0.0020(4) 0.0040(4) -0.0014(4)
C2 0.0189(6) 0.0248(6) 0.0240(6) 0.0003(5) 0.0044(4) -0.0045(4)
C3 0.0219(6) 0.0300(7) 0.0267(6) 0.0011(5) 0.0080(5) -0.0010(5)
C4 0.0254(6) 0.0239(6) 0.0230(6) 0.0014(5) 0.0076(5) -0.0027(5)
C5 0.0242(6) 0.0204(6) 0.0205(6) 0.0039(4) 0.0052(4) -0.0019(4)
C6 0.0303(7) 0.0206(6) 0.0307(7) 0.0054(5) 0.0086(5) 0.0022(5)
C7 0.0306(7) 0.0300(7) 0.0312(7) 0.0010(6) 0.0068(6) -0.0115(5)
C8 0.0223(7) 0.0624(11) 0.0354(8) -0.0040(7) 0.0096(6) 0.0031(7)
C9 0.0344(7) 0.0307(7) 0.0262(7) -0.0034(5) 0.0092(6) -0.0035(6)
C10 0.0270(6) 0.0353(7) 0.0223(6) 0.0036(5) 0.0016(5) -0.0008(5)
C11 0.0174(5) 0.0237(6) 0.0217(6) -0.0015(5) 0.0021(4) -0.0018(4)
C12 0.0214(6) 0.0226(6) 0.0215(6) -0.0022(5) -0.0003(4) -0.0049(5)
C13 0.0224(6) 0.0190(6) 0.0193(5) 0.0001(4) -0.0003(4) -0.0017(4)
C14 0.0184(6) 0.0332(7) 0.0306(7) -0.0018(6) 0.0000(5) -0.0002(5)
C15 0.0285(7) 0.0237(6) 0.0244(6) -0.0040(5) 0.0033(5) -0.0011(5)
C16 0.0222(6) 0.0172(6) 0.0180(5) -0.0022(4) 0.0038(4) -0.0024(4)
C17 0.0268(6) 0.0194(6) 0.0196(5) -0.0007(4) 0.0026(5) -0.0018(4)
C18 0.0350(7) 0.0220(6) 0.0217(6) 0.0015(5) 0.0065(5) -0.0034(5)
C19 0.0316(7) 0.0263(7) 0.0262(6) -0.0026(5) 0.0124(5) -0.0078(5)
C20 0.0232(6) 0.0240(6) 0.0269(6) -0.0045(5) 0.0074(5) -0.0019(5)
C21 0.0222(6) 0.0182(6) 0.0208(5) -0.0036(4) 0.0042(4) -0.0016(4)
C22 0.0292(7) 0.0252(6) 0.0260(6) 0.0072(5) 0.0019(5) 0.0019(5)
C23 0.0397(8) 0.0254(7) 0.0274(7) 0.0048(5) 0.0035(6) 0.0044(6)
C24 0.0415(9) 0.0293(8) 0.0479(10) 0.0066(7) -0.0157(7) 0.0001(6)
C25 0.0198(6) 0.0203(6) 0.0276(6) 0.0015(5) 0.0044(5) 0.0012(4)
C26 0.0285(7) 0.0238(7) 0.0419(8) 0.0005(6) 0.0088(6) 0.0056(5)
C27 0.0333(7) 0.0268(7) 0.0272(7) 0.0032(5) -0.0001(5) 0.0023(6)
C28 0.0224(6) 0.0163(6) 0.0181(5) -0.0015(4) 0.0024(4) -0.0014(4)
C29 0.0241(6) 0.0195(6) 0.0214(6) -0.0029(4) 0.0043(4) -0.0015(4)
C30 0.0305(7) 0.0222(6) 0.0300(7) -0.0010(5) 0.0080(5) -0.0061(5)
C31 0.0413(8) 0.0171(6) 0.0350(7) 0.0024(5) 0.0080(6) -0.0021(5)
C32 0.0332(7) 0.0207(6) 0.0312(7) 0.0017(5) 0.0034(5) 0.0050(5)
C33 0.0260(6) 0.0201(6) 0.0210(6) -0.0010(4) 0.0028(5) 0.0024(5)
C34 0.0194(6) 0.0214(6) 0.0296(6) -0.0043(5) 0.0044(5) -0.0030(4)
C35 0.0250(6) 0.0302(7) 0.0393(8) -0.0076(6) 0.0119(6) -0.0050(5)
C36 0.0226(6) 0.0344(8) 0.0324(7) -0.0005(6) 0.0015(5) -0.0010(5)
C37 0.0223(6) 0.0231(7) 0.0299(6) 0.0030(5) 0.0022(5) 0.0054(5)
C38 0.0332(8) 0.0491(10) 0.0338(8) 0.0061(7) 0.0106(6) 0.0098(7)
C39 0.0272(7) 0.0423(9) 0.0398(8) 0.0090(7) 0.0000(6) 0.0102(6)

loop_
_atom_type_symbol
_atom_type_description
_atom_type_scat_dispersion_real
_atom_type_scat_dispersion_imag
_atom_type_scat_source
C C 0.0033 0.0016 'International Tables Vol C Tables 4.2.6.8 and 6.1.1.4'
H H 0.0000 0.0000 'International Tables Vol C Tables 4.2.6.8 and 6.1.1.4'
N N 0.0061 0.0033 'International Tables Vol C Tables 4.2.6.8 and 6.1.1.4'
Si Si 0.0817 0.0704 'International Tables Vol C Tables 4.2.6.8 and 6.1.1.4'

loop_
_geom_angle_atom_site_label_1
_geom_angle_atom_site_label_2
_geom_angle_atom_site_label_3
_geom_angle
N2 Si1 N1 115.72(5)
N2 Si1 C1 110.45(5)
N1 Si1 C1 114.46(5)
N2 Si1 C11 133.39(5)
N1 Si1 C11 97.99(5)
C1 Si1 C11 80.30(5)
N2 Si1 C2 124.79(5)
N1 Si1 C2 119.35(4)
C1 Si1 C2 40.95(5)
C11 Si1 C2 40.80(5)
C13 N1 C16 120.96(9)
C13 N1 Si1 105.89(7)
C16 N1 Si1 130.63(8)
C28 N2 Si1 137.17(8)
C28 N2 H2A 113.3(11)
Si1 N2 H2A 109.5(11)
C5 C1 C6 113.92(10)
C5 C1 C2 105.49(9)
C6 C1 C2 116.58(10)
C5 C1 Si1 111.20(8)
C6 C1 Si1 118.59(9)
C2 C1 Si1 87.79(7)
C3 C2 C7 109.43(10)
C3 C2 C11 115.02(10)
C7 C2 C11 112.96(10)
C3 C2 C1 101.87(9)
C7 C2 C1 116.44(11)
C11 C2 C1 100.59(9)
C3 C2 Si1 107.58(8)
C7 C2 Si1 142.85(9)
C11 C2 Si1 51.41(5)
C1 C2 Si1 51.26(5)
C4 C3 C8 124.87(12)
C4 C3 C2 112.67(11)
C8 C3 C2 122.11(12)
C3 C4 C5 111.48(11)
C3 C4 C9 127.42(12)
C5 C4 C9 121.08(11)
C10 C5 C4 125.87(12)
C10 C5 C1 126.32(12)
C4 C5 C1 107.76(10)
C1 C6 H6A 110.7(10)
C1 C6 H6B 113.3(9)
H6A C6 H6B 107.9(13)
C1 C6 H6C 111.3(10)
H6A C6 H6C 107.2(14)
H6B C6 H6C 106.1(13)
C2 C7 H7A 111.0(10)
C2 C7 H7B 110.2(10)
H7A C7 H7B 107.5(14)
C2 C7 H7C 110.4(9)
H7A C7 H7C 109.1(13)
H7B C7 H7C 108.7(13)
C3 C8 H8A 114.1(14)
C3 C8 H8B 112.8(16)
H8A C8 H8B 100(2)
C3 C8 H8C 111.3(18)
H8A C8 H8C 111(2)
H8B C8 H8C 107(2)
C4 C9 H9A 112.1(11)
C4 C9 H9B 110.6(10)
H9A C9 H9B 108.6(15)
C4 C9 H9C 110.4(11)
H9A C9 H9C 110.1(15)
H9B C9 H9C 104.8(15)
C5 C10 H10A 122.0(9)
C5 C10 H10B 120.3(10)
H10A C10 H10B 117.6(13)
C12 C11 C14 108.88(10)
C12 C11 C2 110.83(10)
C14 C11 C2 117.68(10)
C12 C11 Si1 95.78(7)
C14 C11 Si1 132.87(9)
C2 C11 Si1 87.79(7)
C13 C12 C11 120.50(11)
C13 C12 H12A 120.6(9)
C11 C12 H12A 118.9(9)
C12 C13 N1 116.63(10)
C12 C13 C15 124.99(11)
N1 C13 C15 118.23(10)
C11 C14 H14A 110.1(10)
C11 C14 H14B 112.9(9)
H14A C14 H14B 109.6(13)
C11 C14 H14C 111.0(10)
H14A C14 H14C 106.0(14)
H14B C14 H14C 107.1(13)
C13 C15 H15A 109.6(10)
C13 C15 H15B 112.0(9)
H15A C15 H15B 108.2(13)
C13 C15 H15C 112.0(9)
H15A C15 H15C 109.8(13)
H15B C15 H15C 105.0(13)
C21 C16 C17 121.03(11)
C21 C16 N1 119.49(10)
C17 C16 N1 119.48(10)
C18 C17 C16 118.33(11)
C18 C17 C22 120.28(11)
C16 C17 C22 121.37(11)
C19 C18 C17 121.13(12)
C19 C18 H18A 118.4(10)
C17 C18 H18A 120.5(10)
C18 C19 C20 119.95(12)
C18 C19 H19A 120.9(10)
C20 C19 H19A 119.2(10)
C19 C20 C21 121.30(12)
C19 C20 H20A 119.4(10)
C21 C20 H20A 119.3(10)
C20 C21 C16 118.27(11)
C20 C21 C25 120.32(11)
C16 C21 C25 121.39(10)
C17 C22 C23 112.91(11)
C17 C22 C24 110.99(12)
C23 C22 C24 110.01(11)
C17 C22 H22A 108.9(9)
C23 C22 H22A 107.2(9)
C24 C22 H22A 106.5(9)
C22 C23 H23A 110.7(10)
C22 C23 H23B 110.0(10)
H23A C23 H23B 110.2(14)
C22 C23 H23C 111.1(10)
H23A C23 H23C 106.2(14)
H23B C23 H23C 108.4(14)
C22 C24 H24A 111.4(11)
C22 C24 H24B 111.0(12)
H24A C24 H24B 108.6(16)
C22 C24 H24C 109.0(10)
H24A C24 H24C 110.3(15)
H24B C24 H24C 106.4(15)
C21 C25 C27 110.77(10)
C21 C25 C26 112.98(11)
C27 C25 C26 110.08(11)
C21 C25 H25A 108.2(8)
C27 C25 H25A 107.0(8)
C26 C25 H25A 107.6(8)
C25 C26 H26A 111.3(10)
C25 C26 H26B 112.2(10)
H26A C26 H26B 107.3(14)
C25 C26 H26C 110.3(9)
H26A C26 H26C 108.5(14)
H26B C26 H26C 107.1(14)
C25 C27 H27A 113.0(10)
C25 C27 H27B 111.3(9)
H27A C27 H27B 109.3(13)
C25 C27 H27C 108.7(10)
H27A C27 H27C 106.3(14)
H27B C27 H27C 108.0(13)
C29 C28 C33 120.72(11)
C29 C28 N2 119.13(10)
C33 C28 N2 120.05(10)
C30 C29 C28 118.57(11)
C30 C29 C34 121.05(11)
C28 C29 C34 120.34(11)
C31 C30 C29 121.05(12)
C31 C30 H30A 120.5(10)
C29 C30 H30A 118.4(10)
C30 C31 C32 120.02(12)
C30 C31 H31A 120.1(10)
C32 C31 H31A 119.9(10)
C31 C32 C33 121.04(12)
C31 C32 H32A 118.9(9)
C33 C32 H32A 120.0(9)
C32 C33 C28 118.59(11)
C32 C33 C37 120.71(11)
C28 C33 C37 120.59(11)
C29 C34 C35 113.96(11)
C29 C34 C36 110.50(10)
C35 C34 C36 109.97(11)
C29 C34 H34A 107.6(8)
C35 C34 H34A 106.8(8)
C36 C34 H34A 107.7(8)
C34 C35 H35A 111.0(10)
C34 C35 H35B 112.8(10)
H35A C35 H35B 107.3(14)
C34 C35 H35C 109.1(10)
H35A C35 H35C 108.0(14)
H35B C35 H35C 108.4(14)
C34 C36 H36A 112.6(10)
C34 C36 H36B 110.7(10)
H36A C36 H36B 106.3(14)
C34 C36 H36C 110.3(10)
H36A C36 H36C 107.4(14)
H36B C36 H36C 109.4(14)
C33 C37 C38 110.03(11)
C33 C37 C39 113.61(11)
C38 C37 C39 110.49(12)
C33 C37 H37A 105.6(9)
C38 C37 H37A 110.2(9)
C39 C37 H37A 106.7(9)
C37 C38 H38A 110.1(11)
C37 C38 H38B 108.0(11)
H38A C38 H38B 109.5(15)
C37 C38 H38C 110.4(10)
H38A C38 H38C 108.0(15)
H38B C38 H38C 110.9(15)
C37 C39 H39A 109.2(11)
C37 C39 H39B 112.4(10)
H39A C39 H39B 107.6(15)
C37 C39 H39C 111.9(11)
H39A C39 H39C 106.9(15)
H39B C39 H39C 108.7(15)

loop_
_geom_bond_atom_site_label_1
_geom_bond_atom_site_label_2
_geom_bond_distance
Si1 N2 1.7069(10)
Si1 N1 1.7374(10)
Si1 C1 1.9025(12)
Si1 C11 1.9063(12)
Si1 C2 2.4373(12)
N1 C13 1.4251(14)
N1 C16 1.4361(14)
N2 C28 1.4377(15)
N2 H2A 0.833(17)
C1 C5 1.5061(16)
C1 C6 1.5310(17)
C1 C2 1.5984(16)
C2 C3 1.5261(17)
C2 C7 1.5316(17)
C2 C11 1.5938(17)
C3 C4 1.3458(18)
C3 C8 1.5077(18)
C4 C5 1.4660(17)
C4 C9 1.4994(18)
C5 C10 1.3406(18)
C6 H6A 0.961(17)
C6 H6B 0.992(16)
C6 H6C 0.975(17)
C7 H7A 0.987(17)
C7 H7B 1.008(18)
C7 H7C 0.985(16)
C8 H8A 0.97(2)
C8 H8B 1.00(3)
C8 H8C 0.90(3)
C9 H9A 1.000(19)
C9 H9B 0.971(19)
C9 H9C 0.99(2)
C10 H10A 0.986(17)
C10 H10B 0.969(17)
C11 C12 1.5219(17)
C11 C14 1.5282(17)
C12 C13 1.3390(17)
C12 H12A 0.977(16)
C13 C15 1.5002(17)
C14 H14A 0.975(17)
C14 H14B 1.004(16)
C14 H14C 1.029(18)
C15 H15A 0.985(17)
C15 H15B 0.988(17)
C15 H15C 0.979(17)
C16 C21 1.4093(16)
C16 C17 1.4134(16)
C17 C18 1.3973(17)
C17 C22 1.5224(18)
C18 C19 1.384(2)
C18 H18A 0.971(17)
C19 C20 1.3870(19)
C19 H19A 0.979(17)
C20 C21 1.3957(17)
C20 H20A 0.961(16)
C21 C25 1.5227(17)
C22 C23 1.5295(18)
C22 C24 1.533(2)
C22 H22A 0.989(16)
C23 H23A 0.982(18)
C23 H23B 0.999(18)
C23 H23C 0.987(18)
C24 H24A 0.988(19)
C24 H24B 0.97(2)
C24 H24C 0.980(18)
C25 C27 1.5325(18)
C25 C26 1.5334(17)
C25 H25A 0.990(15)
C26 H26A 0.986(18)
C26 H26B 0.986(18)
C26 H26C 0.996(17)
C27 H27A 0.997(17)
C27 H27B 0.988(17)
C27 H27C 0.966(17)
C28 C29 1.4085(17)
C28 C33 1.4086(16)
C29 C30 1.3994(17)
C29 C34 1.5168(17)
C30 C31 1.384(2)
C30 H30A 0.968(17)
C31 C32 1.384(2)
C31 H31A 0.967(17)
C32 C33 1.3993(18)
C32 H32A 0.994(16)
C33 C37 1.5170(17)
C34 C35 1.5298(18)
C34 C36 1.5379(19)
C34 H34A 0.980(15)
C35 H35A 0.989(18)
C35 H35B 1.002(18)
C35 H35C 0.995(18)
C36 H36A 0.988(18)
C36 H36B 0.990(18)
C36 H36C 1.001(18)
C37 C38 1.526(2)
C37 C39 1.5301(18)
C37 H37A 0.959(15)
C38 H38A 1.02(2)
C38 H38B 1.01(2)
C38 H38C 1.010(19)
C39 H39A 0.99(2)
C39 H39B 1.019(19)
C39 H39C 0.957(19)
